data_7048109
loop_
_publ_author_name
'Paitandi, Rajendra Prasad'
'Sharma, Vinay'
'Singh, Vishwa Deepak'
'Dwivedi, Bhupendra Kumar'
'Mobin, Shaikh M.'
'Pandey, Daya Shankar'

_publ_section_title
;
 Pyrazole appended quinoline-BODIPY based arene ruthenium complexes: their
 anticancer activity and potential applications in cellular imaging.
;
_journal_issue 48
_journal_name_full 'Dalton transactions (Cambridge, England : 2003)'
_journal_page_first 17500
_journal_page_last 17514
_journal_paper_doi 10.1039/c8dt02947d
_journal_volume 47
_journal_year 2018
_chemical_formula_moiety 'C42 H28 B2 F4 N10'
_chemical_formula_sum 'C42 H28 B2 F4 N10'
_chemical_formula_weight 770.36
_space_group_crystal_system monoclinic
_space_group_IT_number 14
_space_group_name_Hall '-P 2ybc'
_space_group_name_H-M_alt 'P 1 21/c 1'
_symmetry_space_group_name_Hall '-P 2ybc'
_symmetry_space_group_name_H-M 'P 1 21/c 1'
_atom_sites_solution_hydrogens geom
_audit_creation_method SHELXL-2014/7
_audit_update_record
;
2018-05-09 deposited with the CCDC.
2018-11-08 downloaded from the CCDC.
;
_cell_angle_alpha 90
_cell_angle_beta 91.927(3)
_cell_angle_gamma 90
_cell_formula_units_Z 4
_cell_length_a 12.7212(4)
_cell_length_b 7.8655(3)
_cell_length_c 37.5174(14)
_cell_measurement_reflns_used 11545
_cell_measurement_temperature 293(2)
_cell_measurement_theta_max 24.1310
_cell_measurement_theta_min 3.3630
_cell_volume 3751.8(2)
_computing_molecular_graphics Ortep3
_computing_publication_material Shelx97
_computing_structure_refinement 'SHELXL-2014/7 (Sheldrick, 2014)'
_computing_structure_solution 'SHELXS-97 (Sheldrick, 1997)'
_diffrn_ambient_temperature 293(2)
_diffrn_measured_fraction_theta_full 0.989
_diffrn_measured_fraction_theta_max 0.989
_diffrn_measurement_device_type 'Bruker APEX-II CCD'
_diffrn_radiation_type CuK\a
_diffrn_radiation_wavelength 1.54184
_diffrn_reflns_av_R_equivalents 0.0385
_diffrn_reflns_av_unetI/netI 0.0416
_diffrn_reflns_Laue_measured_fraction_full 0.989
_diffrn_reflns_Laue_measured_fraction_max 0.989
_diffrn_reflns_limit_h_max 15
_diffrn_reflns_limit_h_min -13
_diffrn_reflns_limit_k_max 7
_diffrn_reflns_limit_k_min -9
_diffrn_reflns_limit_l_max 42
_diffrn_reflns_limit_l_min -44
_diffrn_reflns_number 15277
_diffrn_reflns_point_group_measured_fraction_full 0.989
_diffrn_reflns_point_group_measured_fraction_max 0.989
_diffrn_reflns_theta_full 66.396
_diffrn_reflns_theta_max 66.396
_diffrn_reflns_theta_min 2.357
_exptl_absorpt_coefficient_mu 0.810
_exptl_absorpt_correction_T_max 1.00000
_exptl_absorpt_correction_T_min 0.56575
_exptl_absorpt_correction_type multi-scan
_exptl_absorpt_process_details 'SADABS, Bruker, 1997'
_exptl_crystal_colour ORANGE
_exptl_crystal_density_diffrn 1.364
_exptl_crystal_description NEEDLE
_exptl_crystal_F_000 1584
_exptl_crystal_size_max 0.24
_exptl_crystal_size_mid 0.18
_exptl_crystal_size_min 0.12
_refine_diff_density_max 0.181
_refine_diff_density_min -0.219
_refine_diff_density_rms 0.039
_refine_ls_extinction_method none
_refine_ls_goodness_of_fit_ref 0.965
_refine_ls_hydrogen_treatment constr
_refine_ls_matrix_type full
_refine_ls_number_parameters 523
_refine_ls_number_reflns 6536
_refine_ls_number_restraints 0
_refine_ls_restrained_S_all 0.965
_refine_ls_R_factor_all 0.0625
_refine_ls_R_factor_gt 0.0495
_refine_ls_shift/su_max 0.016
_refine_ls_shift/su_mean 0.002
_refine_ls_structure_factor_coef Fsqd
_refine_ls_weighting_details 'w=1/[\s^2^(Fo^2^)+(0.0693P)^2^+0.6767P] where P=(Fo^2^+2Fc^2^)/3'
_refine_ls_weighting_scheme calc
_refine_ls_wR_factor_gt 0.1244
_refine_ls_wR_factor_ref 0.1360
_reflns_Friedel_coverage 0.000
_reflns_number_gt 5141
_reflns_number_total 6536
_reflns_threshold_expression 'I > 2\s(I)'
_cod_data_source_file c8dt02947d2.cif
_cod_data_source_block L1
_cod_depositor_comments 'Adding full bibliography for 7048109--7048111.cif.'
_cod_database_code 7048109
_shelx_shelxl_version_number 2014/7
_shelx_space_group_comment
;
The symmetry employed for this shelxl refinement is uniquely defined
by the following loop, which should always be used as a source of
symmetry information in preference to the above space-group names.
They are only intended as comments.
;

loop_
_space_group_symop_operation_xyz
'x, y, z'
'-x, y+1/2, -z+1/2'
'-x, -y, -z'
'x, -y-1/2, z-1/2'

loop_
_atom_site_label
_atom_site_type_symbol
_atom_site_fract_x
_atom_site_fract_y
_atom_site_fract_z
_atom_site_U_iso_or_equiv
_atom_site_adp_type
_atom_site_occupancy
_atom_site_site_symmetry_order
_atom_site_calc_flag
_atom_site_refinement_flags_posn
_atom_site_refinement_flags_adp
N8 N 0.51308(13) 0.7750(2) 0.03600(4) 0.0501(4) Uani 1 1 d . .
N2 N -0.13845(13) 0.1926(2) 0.08619(5) 0.0538(4) Uani 1 1 d . .
N1 N 0.04024(12) 0.2788(2) 0.10576(5) 0.0558(4) Uani 1 1 d . .
F3 F 0.39559(12) 0.3073(2) 0.20756(4) 0.0860(5) Uani 1 1 d . .
N9 N 0.37239(12) 0.7002(2) 0.06933(5) 0.0526(4) Uani 1 1 d . .
N6 N 0.45653(12) 0.2674(2) 0.14834(4) 0.0479(4) Uani 1 1 d . .
N7 N 0.52875(12) 0.4960(2) 0.18692(4) 0.0536(4) Uani 1 1 d . .
C5 C -0.10474(14) 0.3063(2) 0.14526(5) 0.0448(4) Uani 1 1 d . .
F4 F 0.55861(13) 0.2010(2) 0.20108(4) 0.0915(5) Uani 1 1 d . .
C6 C -0.17356(14) 0.2367(2) 0.11957(5) 0.0470(4) Uani 1 1 d . .
C31 C 0.55201(14) 0.6217(2) 0.09066(5) 0.0429(4) Uani 1 1 d . .
C32 C 0.48298(14) 0.7005(2) 0.06497(5) 0.0437(4) Uani 1 1 d . .
C33 C 0.61753(16) 0.7711(2) 0.02853(5) 0.0479(4) Uani 1 1 d . .
N4 N -0.09766(14) 0.6535(2) 0.17386(5) 0.0570(4) Uani 1 1 d . .
F2 F 0.01344(11) 0.0741(2) 0.05917(4) 0.0887(5) Uani 1 1 d . .
C35 C 0.65622(15) 0.6181(2) 0.08303(5) 0.0489(4) Uani 1 1 d . .
H20 H 0.7041 0.5684 0.0991 0.059 Uiso 1 1 calc R U
C4 C 0.00186(14) 0.3230(2) 0.13866(5) 0.0482(4) Uani 1 1 d . .
N10 N 0.33013(14) 0.7070(2) 0.10196(5) 0.0629(5) Uani 1 1 d . .
C34 C 0.69224(15) 0.6884(2) 0.05115(5) 0.0492(4) Uani 1 1 d . .
C26 C 0.51898(13) 0.5299(2) 0.12306(5) 0.0418(4) Uani 1 1 d . .
C23 C 0.40283(17) 0.1250(3) 0.09915(6) 0.0591(5) Uani 1 1 d . .
H10 H 0.3753 0.0392 0.0846 0.071 Uiso 1 1 calc R U
N5 N -0.12355(16) 0.6616(2) 0.13870(5) 0.0658(5) Uani 1 1 d . .
C27 C 0.54805(14) 0.5912(3) 0.15649(5) 0.0482(4) Uani 1 1 d . .
C36 C 0.65181(19) 0.8539(3) -0.00231(5) 0.0614(5) Uani 1 1 d . .
H15 H 0.6042 0.9144 -0.0168 0.074 Uiso 1 1 calc R U
C7 C -0.28074(15) 0.1922(3) 0.12062(6) 0.0580(5) Uani 1 1 d . .
H40 H -0.3245 0.2077 0.1397 0.070 Uiso 1 1 calc R U
C10 C -0.14262(14) 0.3520(3) 0.18098(5) 0.0492(4) Uani 1 1 d . .
C24 C 0.43675(15) 0.2822(2) 0.08838(6) 0.0506(4) Uani 1 1 d . .
H11 H 0.4372 0.3222 0.0651 0.061 Uiso 1 1 calc R U
N3 N -0.15455(15) 0.5617(3) 0.22786(5) 0.0677(5) Uani 1 1 d . .
C22 C 0.41739(16) 0.1188(3) 0.13571(7) 0.0593(5) Uani 1 1 d . .
H9 H 0.4023 0.0251 0.1498 0.071 Uiso 1 1 calc R U
F1 F -0.02746(13) 0.3471(2) 0.04717(4) 0.0984(5) Uani 1 1 d . .
C25 C 0.47059(13) 0.3711(2) 0.11911(5) 0.0426(4) Uani 1 1 d . .
C39 C 0.79817(18) 0.6794(3) 0.04110(6) 0.0647(6) Uani 1 1 d . .
H18 H 0.8475 0.6220 0.0554 0.078 Uiso 1 1 calc R U
C11 C -0.13360(15) 0.5189(3) 0.19518(5) 0.0535(5) Uani 1 1 d . .
C8 C -0.30824(17) 0.1223(3) 0.08838(7) 0.0735(7) Uani 1 1 d . .
H39 H -0.3742 0.0804 0.0815 0.088 Uiso 1 1 calc R U
C14 C -0.18109(16) 0.2295(3) 0.20298(6) 0.0606(5) Uani 1 1 d . .
H45 H -0.1906 0.1192 0.1945 0.073 Uiso 1 1 calc R U
C9 C -0.22014(18) 0.1250(3) 0.06780(7) 0.0703(6) Uani 1 1 d . .
H38 H -0.2179 0.0854 0.0445 0.084 Uiso 1 1 calc R U
C1 C 0.14474(17) 0.2950(3) 0.10813(8) 0.0757(7) Uani 1 1 d . .
H34 H 0.1898 0.2743 0.0896 0.091 Uiso 1 1 calc R U
C28 C 0.59091(18) 0.7485(3) 0.16761(6) 0.0637(6) Uani 1 1 d . .
H3 H 0.6117 0.8366 0.1529 0.076 Uiso 1 1 calc R U
B2 B 0.48460(18) 0.3127(3) 0.18736(7) 0.0571(6) Uani 1 1 d . .
C3 C 0.08764(16) 0.3670(3) 0.16123(7) 0.0632(6) Uani 1 1 d . .
H32 H 0.0848 0.4029 0.1848 0.076 Uiso 1 1 calc R U
C12 C -0.19036(17) 0.4379(4) 0.24983(6) 0.0687(6) Uani 1 1 d . .
C38 C 0.8279(2) 0.7550(4) 0.01036(7) 0.0730(7) Uani 1 1 d . .
H17 H 0.8973 0.7465 0.0035 0.088 Uiso 1 1 calc R U
C42 C 0.22791(19) 0.7115(4) 0.09483(9) 0.0830(8) Uani 1 1 d . .
H26 H 0.1775 0.7176 0.1122 0.100 Uiso 1 1 calc R U
C30 C 0.5579(2) 0.5909(4) 0.21507(6) 0.0730(7) Uani 1 1 d . .
H5 H 0.5534 0.5571 0.2387 0.088 Uiso 1 1 calc R U
C21 C -0.0739(2) 0.7987(3) 0.12765(8) 0.0796(7) Uani 1 1 d . .
H55 H -0.0777 0.8379 0.1043 0.095 Uiso 1 1 calc R U
C19 C -0.0318(2) 0.7826(3) 0.18393(8) 0.0808(8) Uani 1 1 d . .
H53 H -0.0031 0.8018 0.2067 0.097 Uiso 1 1 calc R U
C29 C 0.5962(2) 0.7472(4) 0.20400(7) 0.0819(8) Uani 1 1 d . .
H4 H 0.6208 0.8348 0.2187 0.098 Uiso 1 1 calc R U
C37 C 0.7550(2) 0.8451(3) -0.01085(6) 0.0711(6) Uani 1 1 d . .
H16 H 0.7772 0.9001 -0.0312 0.085 Uiso 1 1 calc R U
C15 C -0.2126(2) 0.4828(5) 0.28529(7) 0.0970(10) Uani 1 1 d . .
H50 H -0.2021 0.5938 0.2932 0.116 Uiso 1 1 calc R U
C20 C -0.0161(2) 0.8769(3) 0.15471(9) 0.0910(9) Uani 1 1 d . .
H54 H 0.0250 0.9742 0.1531 0.109 Uiso 1 1 calc R U
C2 C 0.17658(18) 0.3471(4) 0.14194(9) 0.0831(8) Uani 1 1 d . .
H33 H 0.2455 0.3652 0.1501 0.100 Uiso 1 1 calc R U
C17 C -0.2676(2) 0.1967(7) 0.29634(9) 0.1080(13) Uani 1 1 d . .
H48 H -0.2946 0.1179 0.3121 0.130 Uiso 1 1 calc R U
C13 C -0.20639(16) 0.2695(4) 0.23839(6) 0.0666(6) Uani 1 1 d . .
B1 B -0.0260(2) 0.2223(4) 0.07290(7) 0.0602(6) Uani 1 1 d . .
C40 C 0.2981(2) 0.6993(4) 0.04294(8) 0.0903(9) Uani 1 1 d . .
H24 H 0.3090 0.6948 0.0186 0.108 Uiso 1 1 calc R U
C18 C -0.2462(2) 0.1475(5) 0.26224(7) 0.0918(9) Uani 1 1 d . .
H47 H -0.2577 0.0359 0.2549 0.110 Uiso 1 1 calc R U
C16 C -0.2492(3) 0.3637(7) 0.30772(9) 0.1157(15) Uani 1 1 d . .
H49 H -0.2625 0.3934 0.3311 0.139 Uiso 1 1 calc R U
C41 C 0.2045(2) 0.7063(5) 0.05891(11) 0.1102(12) Uani 1 1 d . .
H25 H 0.1380 0.7073 0.0478 0.132 Uiso 1 1 calc R U

loop_
_atom_site_aniso_label
_atom_site_aniso_U_11
_atom_site_aniso_U_22
_atom_site_aniso_U_33
_atom_site_aniso_U_23
_atom_site_aniso_U_13
_atom_site_aniso_U_12
N8 0.0551(9) 0.0514(9) 0.0436(9) 0.0067(7) -0.0026(7) -0.0023(7)
N2 0.0487(9) 0.0567(10) 0.0560(10) -0.0079(8) 0.0021(7) 0.0050(7)
N1 0.0433(9) 0.0560(10) 0.0690(11) 0.0005(8) 0.0147(8) 0.0026(7)
F3 0.0784(9) 0.1217(13) 0.0593(8) 0.0107(8) 0.0228(7) -0.0265(8)
N9 0.0468(9) 0.0516(9) 0.0590(10) 0.0093(7) -0.0034(7) -0.0011(7)
N6 0.0429(8) 0.0475(9) 0.0536(9) 0.0114(7) 0.0048(7) -0.0024(7)
N7 0.0503(9) 0.0723(11) 0.0380(8) 0.0044(8) 0.0007(6) -0.0028(8)
C5 0.0402(9) 0.0414(9) 0.0531(11) 0.0004(8) 0.0038(7) 0.0007(7)
F4 0.0913(10) 0.0891(11) 0.0917(11) 0.0325(8) -0.0317(8) 0.0061(8)
C6 0.0423(9) 0.0449(10) 0.0542(11) -0.0048(8) 0.0055(8) 0.0028(8)
C31 0.0473(9) 0.0400(9) 0.0412(9) 0.0023(7) -0.0024(7) -0.0052(7)
C32 0.0468(10) 0.0399(9) 0.0442(10) 0.0010(7) -0.0015(7) -0.0018(7)
C33 0.0583(11) 0.0471(10) 0.0382(10) -0.0010(8) 0.0011(8) -0.0038(8)
N4 0.0573(10) 0.0479(9) 0.0653(11) -0.0052(8) -0.0069(8) 0.0047(7)
F2 0.0734(9) 0.0976(11) 0.0962(11) -0.0343(9) 0.0210(8) 0.0167(8)
C35 0.0464(10) 0.0516(11) 0.0483(11) 0.0081(8) -0.0025(8) -0.0029(8)
C4 0.0407(9) 0.0439(10) 0.0600(12) 0.0013(8) 0.0042(8) -0.0001(7)
N10 0.0562(10) 0.0593(11) 0.0739(12) 0.0067(9) 0.0140(9) 0.0017(8)
C34 0.0511(10) 0.0488(10) 0.0479(11) 0.0005(8) 0.0050(8) -0.0029(8)
C26 0.0412(9) 0.0430(9) 0.0411(9) 0.0037(7) -0.0010(7) 0.0019(7)
C23 0.0572(12) 0.0464(11) 0.0737(15) -0.0053(10) 0.0012(10) -0.0073(9)
N5 0.0716(12) 0.0572(11) 0.0678(12) 0.0030(9) -0.0109(9) 0.0033(9)
C27 0.0468(10) 0.0538(11) 0.0440(10) 0.0014(8) -0.0001(8) -0.0041(8)
C36 0.0747(14) 0.0689(14) 0.0407(11) 0.0049(9) 0.0045(9) -0.0070(11)
C7 0.0411(10) 0.0595(12) 0.0736(14) -0.0109(10) 0.0049(9) 0.0004(9)
C10 0.0385(9) 0.0578(11) 0.0514(11) -0.0037(9) 0.0007(8) -0.0022(8)
C24 0.0524(10) 0.0473(10) 0.0518(11) -0.0021(8) -0.0009(8) -0.0023(8)
N3 0.0670(11) 0.0772(13) 0.0588(11) -0.0137(10) -0.0005(9) 0.0200(10)
C22 0.0501(11) 0.0462(11) 0.0819(15) 0.0118(10) 0.0081(10) -0.0066(9)
F1 0.0909(11) 0.1244(14) 0.0812(10) 0.0377(10) 0.0199(8) 0.0099(9)
C25 0.0422(9) 0.0422(9) 0.0433(10) 0.0065(7) 0.0018(7) 0.0000(7)
C39 0.0547(12) 0.0739(15) 0.0661(14) 0.0040(11) 0.0115(10) 0.0039(10)
C11 0.0446(10) 0.0606(12) 0.0553(12) -0.0049(9) -0.0015(8) 0.0076(9)
C8 0.0466(11) 0.0812(16) 0.0921(18) -0.0296(14) -0.0082(11) 0.0005(11)
C14 0.0529(11) 0.0709(14) 0.0582(13) -0.0002(10) 0.0026(9) -0.0144(10)
C9 0.0631(13) 0.0782(16) 0.0686(15) -0.0246(12) -0.0099(11) 0.0095(11)
C1 0.0434(11) 0.0845(17) 0.100(2) -0.0084(15) 0.0194(12) -0.0015(11)
C28 0.0714(14) 0.0615(13) 0.0578(13) -0.0079(10) -0.0044(10) -0.0138(11)
B2 0.0490(12) 0.0707(16) 0.0514(13) 0.0195(11) 0.0009(10) -0.0023(11)
C3 0.0448(11) 0.0624(13) 0.0819(16) -0.0060(11) -0.0046(10) 0.0014(9)
C12 0.0521(11) 0.1008(19) 0.0535(13) -0.0029(13) 0.0053(9) 0.0232(12)
C38 0.0684(14) 0.0853(17) 0.0670(15) -0.0022(13) 0.0254(12) -0.0017(13)
C42 0.0512(13) 0.0890(19) 0.110(2) 0.0194(16) 0.0134(13) 0.0023(12)
C30 0.0726(14) 0.104(2) 0.0421(12) -0.0070(12) -0.0026(10) -0.0097(14)
C21 0.0883(18) 0.0558(14) 0.0937(19) 0.0181(13) -0.0102(14) 0.0039(12)
C19 0.0892(18) 0.0538(14) 0.097(2) -0.0075(13) -0.0250(15) -0.0030(12)
C29 0.0886(18) 0.095(2) 0.0609(15) -0.0264(14) -0.0087(13) -0.0217(15)
C37 0.0893(17) 0.0808(16) 0.0443(12) -0.0006(11) 0.0200(11) -0.0123(13)
C15 0.094(2) 0.137(3) 0.0599(16) -0.0105(17) 0.0096(14) 0.051(2)
C20 0.0933(19) 0.0496(14) 0.129(3) 0.0140(15) -0.0207(18) -0.0082(13)
C2 0.0379(11) 0.0886(19) 0.123(2) -0.0137(17) 0.0017(12) -0.0001(11)
C17 0.0609(16) 0.194(4) 0.070(2) 0.042(2) 0.0145(13) 0.005(2)
C13 0.0422(10) 0.1045(19) 0.0531(12) 0.0085(12) 0.0027(9) -0.0059(11)
B1 0.0565(13) 0.0672(16) 0.0576(14) 0.0023(12) 0.0133(11) 0.0092(11)
C40 0.0587(14) 0.132(3) 0.0787(18) 0.0251(17) -0.0179(12) -0.0079(15)
C18 0.0648(15) 0.144(3) 0.0667(16) 0.0245(17) 0.0029(12) -0.0242(16)
C16 0.088(2) 0.194(4) 0.0666(19) 0.014(2) 0.0254(16) 0.061(3)
C41 0.0487(14) 0.151(3) 0.130(3) 0.039(2) -0.0101(16) -0.0085(16)

loop_
_atom_type_symbol
_atom_type_description
_atom_type_scat_dispersion_real
_atom_type_scat_dispersion_imag
_atom_type_scat_source
C C 0.0181 0.0091 'International Tables Vol C Tables 4.2.6.8 and 6.1.1.4'
H H 0.0000 0.0000 'International Tables Vol C Tables 4.2.6.8 and 6.1.1.4'
B B 0.0090 0.0039 'International Tables Vol C Tables 4.2.6.8 and 6.1.1.4'
F F 0.0727 0.0534 'International Tables Vol C Tables 4.2.6.8 and 6.1.1.4'
N N 0.0311 0.0180 'International Tables Vol C Tables 4.2.6.8 and 6.1.1.4'

loop_
_geom_angle_atom_site_label_1
_geom_angle_atom_site_label_2
_geom_angle_atom_site_label_3
_geom_angle
C32 N8 C33 118.39(16)
C9 N2 C6 107.25(17)
C9 N2 B1 127.13(19)
C6 N2 B1 125.60(17)
C1 N1 C4 107.2(2)
C1 N1 B1 126.8(2)
C4 N1 B1 125.94(16)
N10 N9 C40 112.02(19)
N10 N9 C32 121.89(16)
C40 N9 C32 126.1(2)
C22 N6 C25 106.77(17)
C22 N6 B2 127.29(18)
C25 N6 B2 125.90(17)
C30 N7 C27 107.21(19)
C30 N7 B2 127.09(19)
C27 N7 B2 125.67(17)
C6 C5 C4 120.48(18)
C6 C5 C10 120.31(16)
C4 C5 C10 119.05(17)
N2 C6 C5 120.59(16)
N2 C6 C7 107.72(17)
C5 C6 C7 131.65(19)
C35 C31 C32 116.61(16)
C35 C31 C26 117.68(16)
C32 C31 C26 125.46(16)
N8 C32 N9 114.60(16)
N8 C32 C31 124.64(17)
N9 C32 C31 120.76(16)
N8 C33 C34 121.76(17)
N8 C33 C36 119.17(18)
C34 C33 C36 119.07(18)
N5 N4 C19 111.3(2)
N5 N4 C11 121.02(17)
C19 N4 C11 127.6(2)
C31 C35 C34 121.05(17)
N1 C4 C5 120.57(17)
N1 C4 C3 108.02(17)
C5 C4 C3 131.2(2)
C42 N10 N9 103.7(2)
C35 C34 C33 117.37(17)
C35 C34 C39 123.21(19)
C33 C34 C39 119.42(18)
C27 C26 C25 120.72(16)
C27 C26 C31 119.88(16)
C25 C26 C31 118.88(16)
C24 C23 C22 106.93(19)
C21 N5 N4 103.9(2)
C26 C27 N7 120.45(17)
C26 C27 C28 131.58(19)
N7 C27 C28 107.82(18)
C37 C36 C33 119.7(2)
C8 C7 C6 107.14(19)
C14 C10 C11 116.77(19)
C14 C10 C5 120.51(19)
C11 C10 C5 122.53(18)
C23 C24 C25 107.31(19)
C11 N3 C12 117.8(2)
N6 C22 C23 110.73(18)
N6 C25 C26 120.74(16)
N6 C25 C24 108.24(16)
C26 C25 C24 130.84(17)
C38 C39 C34 119.9(2)
N3 C11 N4 114.7(2)
N3 C11 C10 125.0(2)
N4 C11 C10 120.30(18)
C7 C8 C9 107.5(2)
C10 C14 C13 120.5(2)
N2 C9 C8 110.4(2)
N1 C1 C2 110.5(2)
C29 C28 C27 107.2(2)
F4 B2 F3 109.74(19)
F4 B2 N6 110.0(2)
F3 B2 N6 110.25(18)
F4 B2 N7 110.80(18)
F3 B2 N7 109.8(2)
N6 B2 N7 106.16(16)
C2 C3 C4 107.0(2)
N3 C12 C13 122.4(2)
N3 C12 C15 118.2(3)
C13 C12 C15 119.4(3)
C39 C38 C37 120.4(2)
N10 C42 C41 112.2(3)
N7 C30 C29 110.4(2)
N5 C21 C20 112.4(3)
C20 C19 N4 107.0(2)
C28 C29 C30 107.4(2)
C36 C37 C38 121.3(2)
C16 C15 C12 119.8(4)
C19 C20 C21 105.3(2)
C3 C2 C1 107.3(2)
C18 C17 C16 120.9(3)
C12 C13 C14 117.5(2)
C12 C13 C18 119.8(2)
C14 C13 C18 122.7(3)
F1 B1 F2 109.8(2)
F1 B1 N1 110.5(2)
F2 B1 N1 110.41(19)
F1 B1 N2 110.01(19)
F2 B1 N2 110.2(2)
N1 B1 N2 105.85(17)
N9 C40 C41 106.3(3)
C17 C18 C13 118.9(4)
C15 C16 C17 121.2(3)
C40 C41 C42 105.8(3)

loop_
_geom_bond_atom_site_label_1
_geom_bond_atom_site_label_2
_geom_bond_distance
N8 C32 1.303(2)
N8 C33 1.367(3)
N2 C9 1.338(3)
N2 C6 1.388(2)
N2 B1 1.548(3)
N1 C1 1.336(3)
N1 C4 1.387(3)
N1 B1 1.535(3)
F3 B2 1.384(3)
N9 N10 1.354(3)
N9 C40 1.346(3)
N9 C32 1.422(2)
N6 C22 1.350(3)
N6 C25 1.383(2)
N6 B2 1.537(3)
N7 C30 1.335(3)
N7 C27 1.393(2)
N7 B2 1.548(3)
C5 C6 1.392(3)
C5 C4 1.393(3)
C5 C10 1.484(3)
F4 B2 1.375(3)
C6 C7 1.409(3)
C31 C35 1.366(3)
C31 C32 1.424(2)
C31 C26 1.486(2)
C33 C34 1.412(3)
C33 C36 1.410(3)
N4 N5 1.350(3)
N4 C19 1.361(3)
N4 C11 1.412(3)
F2 B1 1.376(3)
C35 C34 1.408(3)
C4 C3 1.402(3)
N10 C42 1.319(3)
C34 C39 1.413(3)
C26 C27 1.383(3)
C26 C25 1.398(2)
C23 C24 1.375(3)
C23 C22 1.379(3)
N5 C21 1.324(3)
C27 C28 1.409(3)
C36 C37 1.364(3)
C7 C8 1.364(3)
C10 C14 1.370(3)
C10 C11 1.420(3)
C24 C25 1.404(3)
N3 C11 1.308(3)
N3 C12 1.364(3)
F1 B1 1.377(3)
C39 C38 1.362(3)
C8 C9 1.382(4)
C14 C13 1.413(3)
C1 C2 1.381(4)
C28 C29 1.364(3)
C3 C2 1.372(3)
C12 C13 1.405(4)
C12 C15 1.414(3)
C38 C37 1.395(4)
C42 C41 1.371(5)
C30 C29 1.391(4)
C21 C20 1.379(4)
C19 C20 1.344(4)
C15 C16 1.352(5)
C17 C18 1.372(5)
C17 C16 1.399(6)
C13 C18 1.417(4)
C40 C41 1.352(4)
